data_7037835
loop_
_publ_author_name
'Corcos, Amanda R.'
'Berry, John F.'

_publ_section_title
;
 Capturing the missing [AgF2](-) anion within an Ru2(iii/iii) dimeric
 dumbbell complex.
;
_journal_issue 6
_journal_name_full 'Dalton transactions (Cambridge, England : 2003)'
_journal_page_first 2386
_journal_page_last 2389
_journal_paper_doi 10.1039/c5dt04875c
_journal_volume 45
_journal_year 2016
_chemical_formula_moiety 'C88 H72 Ag F2 N16 Ru4, 3(C H2 Cl2), 3(B F4)'
_chemical_formula_sum 'C91 H78 Ag B3 Cl6 F14 N16 Ru4'
_chemical_formula_weight 2418.97
_chemical_name_systematic
;
 ?
;
_space_group_crystal_system triclinic
_space_group_IT_number 2
_space_group_name_Hall '-P 1'
_space_group_name_H-M_alt 'P -1'
_symmetry_space_group_name_Hall '-P 1'
_symmetry_space_group_name_H-M 'P -1'
_atom_sites_solution_hydrogens geom
_atom_sites_solution_primary iterative
_audit_creation_date 2015-03-11
_audit_creation_method
;
Olex2 1.2
(compiled 2015.01.26 svn.r3150 for OlexSys, GUI svn.r4998)
;
_audit_update_record
;
2015-12-12 deposited with the CCDC.
2015-12-29 downloaded from the CCDC.
;
_cell_angle_alpha 87.507(2)
_cell_angle_beta 88.869(2)
_cell_angle_gamma 82.265(2)
_cell_formula_units_Z 1
_cell_length_a 9.9382(4)
_cell_length_b 12.7219(5)
_cell_length_c 18.5759(8)
_cell_measurement_reflns_used 9870
_cell_measurement_temperature 100.0
_cell_measurement_theta_max 29.745
_cell_measurement_theta_min 2.195
_cell_volume 2324.80(17)
_computing_cell_refinement 'SAINT v8.34A (Bruker, 2013)'
_computing_data_collection 'APEX2 Ver. 2012.14-3 (Bruker-AXS, 2012)'
_computing_data_reduction 'SAINT v8.34A (Bruker, 2013)'
_computing_molecular_graphics SHELXTL
_computing_publication_material SHELXTL
_computing_structure_refinement SHELXTL
_computing_structure_solution 'SHELXTL (Sheldrick, 2008-2012)'
_diffrn_ambient_temperature 100.03
_diffrn_detector_area_resol_mean 7.9
_diffrn_detector_type 'CCD area detector'
_diffrn_measured_fraction_theta_full 1.000
_diffrn_measured_fraction_theta_max 0.997
_diffrn_measurement_device 'three-circle diffractometer'
_diffrn_measurement_device_type 'Bruker SMART APEX2 area detector'
_diffrn_measurement_method '0.5\ \w and 0.5\ \f scans'
_diffrn_radiation_collimation 'focusing mirrors'
_diffrn_radiation_monochromator 'mirror optics'
_diffrn_radiation_probe x-ray
_diffrn_radiation_type MoK\a
_diffrn_radiation_wavelength 0.71073
_diffrn_reflns_av_R_equivalents 0.0326
_diffrn_reflns_av_unetI/netI 0.0264
_diffrn_reflns_laue_measured_fraction_full 1.000
_diffrn_reflns_laue_measured_fraction_max 0.997
_diffrn_reflns_limit_h_max 13
_diffrn_reflns_limit_h_min -13
_diffrn_reflns_limit_k_max 17
_diffrn_reflns_limit_k_min -17
_diffrn_reflns_limit_l_max 25
_diffrn_reflns_limit_l_min -25
_diffrn_reflns_number 64007
_diffrn_reflns_point_group_measured_fraction_full 1.000
_diffrn_reflns_point_group_measured_fraction_max 0.997
_diffrn_reflns_theta_full 25.242
_diffrn_reflns_theta_max 29.817
_diffrn_reflns_theta_min 1.097
_diffrn_source 'microfocus sealed X-ray tube'
_diffrn_source_type 'Incoatec I\ms'
_exptl_absorpt_coefficient_mu 1.098
_exptl_absorpt_correction_T_max 0.9858
_exptl_absorpt_correction_T_min 0.8771
_exptl_absorpt_correction_type analytical
_exptl_absorpt_process_details
;
SADABS-2012/1 (Bruker,2012) was used for absorption correction.
wR2(int) was 0.0815 before and 0.0425 after correction.
The Ratio of minimum to maximum transmission is 0.8897.
The \l/2 correction factor is Not present.
;
_exptl_crystal_colour red
_exptl_crystal_colour_primary red
_exptl_crystal_density_diffrn 1.728
_exptl_crystal_density_method 'not measured'
_exptl_crystal_description plate
_exptl_crystal_F_000 1202
_exptl_crystal_size_max 0.219
_exptl_crystal_size_mid 0.079
_exptl_crystal_size_min 0.068
_refine_diff_density_max 1.451
_refine_diff_density_min -0.633
_refine_diff_density_rms 0.099
_refine_ls_extinction_method none
_refine_ls_goodness_of_fit_ref 1.094
_refine_ls_hydrogen_treatment constr
_refine_ls_matrix_type full
_refine_ls_number_parameters 662
_refine_ls_number_reflns 13265
_refine_ls_number_restraints 296
_refine_ls_restrained_S_all 1.096
_refine_ls_R_factor_all 0.0411
_refine_ls_R_factor_gt 0.0330
_refine_ls_shift/su_max 0.001
_refine_ls_shift/su_mean 0.000
_refine_ls_structure_factor_coef Fsqd
_refine_ls_weighting_details 'w=1/[\s^2^(Fo^2^)+(0.0299P)^2^+4.1600P] where P=(Fo^2^+2Fc^2^)/3'
_refine_ls_weighting_scheme calc
_refine_ls_wR_factor_gt 0.0786
_refine_ls_wR_factor_ref 0.0823
_reflns_Friedel_coverage 0.000
_reflns_number_gt 11499
_reflns_number_total 13265
_reflns_threshold_expression 'I > 2\s(I)'
_cod_data_source_file c5dt04875c2.cif
_cod_data_source_block Compound_2
_cod_depositor_comments 'Adding full bibliography for 7037835.cif.'
_cod_database_code 7037835
_shelxl_version_number 2013-4
_shelx_space_group_comment
;
The symmetry employed for this shelxl refinement is uniquely defined
by the following loop, which should always be used as a source of
symmetry information in preference to the above space-group names.
They are only intended as comments.
;
_shelx_estimated_absorpt_t_max 0.929
_shelx_estimated_absorpt_t_min 0.795
_olex2_refinement_description
;
1. Fixed Uiso
 At 1.2 times of:
  All C(H) groups, All C(H,H) groups
2. Uiso/Uaniso restraints and constraints
Cl3 \\sim Cl3A \\sim Cl3B \\sim Cl4 \\sim Cl4A \\sim Cl4B \\sim F6 \\sim F7
\\sim F8 \\sim F9 \\sim C46 \\sim C46A \\sim C46B \\sim B2: within 1.8A with
sigma of 0.01 and sigma for terminal atoms of 0.02
C28 \\sim C28A \\sim C29 \\sim C29A \\sim C30 \\sim C30A \\sim C31 \\sim C31A
\\sim C32 \\sim C32A \\sim C33 \\sim C33A: within 1.7A with sigma of 0.01 and
sigma for terminal atoms of 0.02
3. Others
 1*[Sof(Cl3A)+Sof(Cl4A)+Sof(C46A)+Sof(H46C)+Sof(H46D)]+1*[Sof(Cl3)+Sof(Cl4)+
 Sof(C46)+Sof(H46A)+Sof(H46B)]+1*[Sof(Cl3B)+Sof(Cl4B)+Sof(C46B)+Sof(H46E)+
 Sof(H46F)]=0.5 with esd of 0
 Sof(Cl3A)=Sof(Cl4A)=Sof(C46A)=Sof(H46C)=Sof(H46D)=FVAR(1)
 Sof(Cl3)=Sof(Cl4)=Sof(C46)=Sof(H46A)=Sof(H46B)=FVAR(2)
 Sof(Cl3B)=Sof(Cl4B)=Sof(C46B)=Sof(H46E)=Sof(H46F)=FVAR(3)
 Sof(C28A)=Sof(C33A)=Sof(H33A)=Sof(C32A)=Sof(H32A)=Sof(C31A)=Sof(H31A)=
 Sof(C30A)=Sof(H30A)=Sof(C29A)=Sof(H29A)=1-FVAR(4)
 Sof(C28)=Sof(C29)=Sof(H29)=Sof(C30)=Sof(H30)=Sof(C31)=Sof(H31)=Sof(C32)=
 Sof(H32)=Sof(C33)=Sof(H33)=FVAR(4)
 Fixed Sof: F6(0.5) F7(0.5) F8(0.5) F9(0.5) B2(0.5)
4.a Free rotating group:
 Cl3(Cl4,C46), Cl3A(Cl3B,Cl4A,Cl4B,C46A,C46B,F6,F7,F8,F9,B2,F2,F3,F4,F5,B1,Cl1,
 Cl2,C45)
4.b Secondary CH2 refined with riding coordinates:
 C46(H46A,H46B), C46A(H46C,H46D), C46B(H46E,H46F), C45(H45A,H45B)
4.c Aromatic/amide H refined with riding coordinates:
 C1(H1), C2(H2), C3(H3), C4(H4), C7(H7), C8(H8), C9(H9), C10(H10), C11(H11),
 C12(H12), C13(H13), C14(H14), C15(H15), C18(H18), C19(H19), C20(H20), C21(H21),
  C22(H22), C23(H23), C24(H24), C25(H25), C26(H26), C33A(H33A), C32A(H32A),
 C31A(H31A), C30A(H30A), C29A(H29A), C29(H29), C30(H30), C31(H31), C32(H32),
 C33(H33), C34(H34), C35(H35), C36(H36), C37(H37), C40(H40), C41(H41), C42(H42),
  C43(H43), C44(H44)
4.d Fitted hexagon refined as free rotating group:
 C28A(C33A,C32A,C31A,C30A,C29A)
;
_olex2_submission_special_instructions 'No special instructions were received'

loop_
_space_group_symop_operation_xyz
'x, y, z'
'-x, -y, -z'

loop_
_atom_site_label
_atom_site_type_symbol
_atom_site_fract_x
_atom_site_fract_y
_atom_site_fract_z
_atom_site_U_iso_or_equiv
_atom_site_adp_type
_atom_site_occupancy
_atom_site_site_symmetry_order
_atom_site_calc_flag
_atom_site_refinement_flags_posn
_atom_site_refinement_flags_adp
_atom_site_refinement_flags_occupancy
_atom_site_disorder_assembly
_atom_site_disorder_group
Ag1 Ag 0.0000 0.5000 1.0000 0.02380(7) Uani 1 2 d S T P . .
Ru1 Ru 0.03568(2) 0.28540(2) 0.82425(2) 0.01176(4) Uani 1 1 d . . . . .
Ru2 Ru 0.06239(2) 0.16604(2) 0.73505(2) 0.01230(4) Uani 1 1 d . . . . .
F1 F 0.01408(14) 0.39152(11) 0.90526(8) 0.0178(3) Uani 1 1 d . . . . .
N1 N 0.23594(19) 0.23755(16) 0.85167(10) 0.0143(4) Uani 1 1 d . . . . .
N2 N 0.23726(18) 0.09433(16) 0.77895(10) 0.0131(4) Uani 1 1 d . . . . .
N3 N 0.10483(19) 0.39794(16) 0.75542(11) 0.0149(4) Uani 1 1 d . . . . .
N4 N 0.17004(19) 0.26411(16) 0.67660(10) 0.0152(4) Uani 1 1 d . . . . .
N5 N -0.16041(19) 0.33409(16) 0.79063(11) 0.0171(4) Uani 1 1 d . . . . .
N6 N -0.1091(2) 0.23714(18) 0.68912(11) 0.0194(4) Uani 1 1 d . . . . .
N7 N -0.03595(19) 0.17294(16) 0.89245(11) 0.0145(4) Uani 1 1 d . . . . .
N8 N -0.04334(19) 0.06791(16) 0.79433(11) 0.0154(4) Uani 1 1 d . . . . .
C1 C 0.3013(2) 0.3005(2) 0.89238(13) 0.0174(4) Uani 1 1 d . . . . .
H1 H 0.2522 0.3643 0.9090 0.021 Uiso 1 1 calc R . . . .
C2 C 0.4353(2) 0.2755(2) 0.91037(14) 0.0216(5) Uani 1 1 d . . . . .
H2 H 0.4789 0.3215 0.9383 0.026 Uiso 1 1 calc R . . . .
C3 C 0.5061(2) 0.1806(2) 0.88661(14) 0.0222(5) Uani 1 1 d . . . . .
H3 H 0.5985 0.1608 0.8991 0.027 Uiso 1 1 calc R . . . .
C4 C 0.4425(2) 0.1161(2) 0.84527(14) 0.0185(5) Uani 1 1 d . . . . .
H4 H 0.4901 0.0510 0.8297 0.022 Uiso 1 1 calc R . . . .
C5 C 0.3052(2) 0.14703(18) 0.82591(12) 0.0136(4) Uani 1 1 d . . . . .
C6 C 0.2864(2) -0.01227(19) 0.76371(13) 0.0154(4) Uani 1 1 d . . . . .
C7 C 0.3112(2) -0.0882(2) 0.81971(14) 0.0200(5) Uani 1 1 d . . . . .
H7 H 0.2990 -0.0678 0.8682 0.024 Uiso 1 1 calc R . . . .
C8 C 0.3536(3) -0.1938(2) 0.80500(16) 0.0253(6) Uani 1 1 d . . . . .
H8 H 0.3694 -0.2454 0.8435 0.030 Uiso 1 1 calc R . . . .
C9 C 0.3729(3) -0.2240(2) 0.73467(17) 0.0281(6) Uani 1 1 d . . . . .
H9 H 0.4034 -0.2960 0.7248 0.034 Uiso 1 1 calc R . . . .
C10 C 0.3477(3) -0.1491(2) 0.67846(16) 0.0261(6) Uani 1 1 d . . . . .
H10 H 0.3609 -0.1699 0.6301 0.031 Uiso 1 1 calc R . . . .
C11 C 0.3031(2) -0.0435(2) 0.69258(14) 0.0194(5) Uani 1 1 d . . . . .
H11 H 0.2840 0.0073 0.6539 0.023 Uiso 1 1 calc R . . . .
C12 C 0.0996(2) 0.4996(2) 0.77503(14) 0.0200(5) Uani 1 1 d . . . . .
H12 H 0.0523 0.5204 0.8182 0.024 Uiso 1 1 calc R . . . .
C13 C 0.1600(3) 0.5739(2) 0.73498(15) 0.0237(5) Uani 1 1 d . . . . .
H13 H 0.1550 0.6447 0.7501 0.028 Uiso 1 1 calc R . . . .
C14 C 0.2291(3) 0.5434(2) 0.67156(15) 0.0227(5) Uani 1 1 d . . . . .
H14 H 0.2725 0.5933 0.6433 0.027 Uiso 1 1 calc R . . . .
C15 C 0.2340(2) 0.4411(2) 0.65019(14) 0.0197(5) Uani 1 1 d . . . . .
H15 H 0.2796 0.4202 0.6067 0.024 Uiso 1 1 calc R . . . .
C16 C 0.1706(2) 0.36688(19) 0.69333(13) 0.0153(4) Uani 1 1 d . . . . .
C17 C 0.2665(2) 0.2207(2) 0.62408(13) 0.0176(5) Uani 1 1 d . . . . .
C18 C 0.2245(3) 0.1851(2) 0.55970(14) 0.0258(6) Uani 1 1 d . . . . .
H18 H 0.1307 0.1920 0.5487 0.031 Uiso 1 1 calc R . . . .
C19 C 0.3219(4) 0.1391(3) 0.51134(16) 0.0344(7) Uani 1 1 d . . . . .
H19 H 0.2938 0.1139 0.4674 0.041 Uiso 1 1 calc R . . . .
C20 C 0.4579(3) 0.1298(3) 0.52635(18) 0.0365(7) Uani 1 1 d . . . . .
H20 H 0.5233 0.0997 0.4925 0.044 Uiso 1 1 calc R . . . .
C21 C 0.4995(3) 0.1641(3) 0.59067(18) 0.0338(7) Uani 1 1 d . . . . .
H21 H 0.5934 0.1570 0.6013 0.041 Uiso 1 1 calc R . . . .
C22 C 0.4042(3) 0.2091(2) 0.63989(15) 0.0251(5) Uani 1 1 d . . . . .
H22 H 0.4330 0.2321 0.6844 0.030 Uiso 1 1 calc R . . . .
C23 C -0.2476(2) 0.3984(2) 0.83162(15) 0.0225(5) Uani 1 1 d . . . . .
H23 H -0.2199 0.4153 0.8779 0.027 Uiso 1 1 calc R . . . .
C24 C -0.3750(3) 0.4401(2) 0.80825(19) 0.0315(6) Uani 1 1 d . . . . .
H24 H -0.4352 0.4841 0.8381 0.038 Uiso 1 1 calc R . . . .
C25 C -0.4138(3) 0.4161(3) 0.7396(2) 0.0386(8) Uani 1 1 d . . . . .
H25 H -0.5005 0.4454 0.7220 0.046 Uiso 1 1 calc R . . . .
C26 C -0.3281(3) 0.3509(3) 0.69774(18) 0.0347(7) Uani 1 1 d . . . . .
H26 H -0.3545 0.3348 0.6510 0.042 Uiso 1 1 calc R . . . .
C27 C -0.1992(2) 0.3074(2) 0.72466(15) 0.0215(5) Uani 1 1 d . . . . .
C28 C -0.1180(6) 0.2307(5) 0.6116(3) 0.0228(10) Uani 0.724(9) 1 d . U . A 1
C28A C -0.1327(14) 0.2092(10) 0.6202(4) 0.026(3) Uani 0.276(9) 1 d . U . A 2
C33A C -0.1602(13) 0.2929(8) 0.5697(5) 0.039(2) Uani 0.276(9) 1 d G U . A 2
H33A H -0.1740 0.3639 0.5849 0.046 Uiso 0.276(9) 1 calc R . . A 2
C32A C -0.1674(13) 0.2726(9) 0.4971(5) 0.044(2) Uani 0.276(9) 1 d G U . A 2
H32A H -0.1862 0.3298 0.4626 0.053 Uiso 0.276(9) 1 calc R . . A 2
C31A C -0.1472(11) 0.1686(10) 0.4749(5) 0.039(2) Uani 0.276(9) 1 d G U . A 2
H31A H -0.1522 0.1547 0.4252 0.047 Uiso 0.276(9) 1 calc R . . A 2
C30A C -0.1197(11) 0.0849(8) 0.5254(6) 0.030(2) Uani 0.276(9) 1 d G U . A 2
H30A H -0.1059 0.0139 0.5102 0.036 Uiso 0.276(9) 1 calc R . . A 2
C29A C -0.1125(14) 0.1052(8) 0.5980(6) 0.023(2) Uani 0.276(9) 1 d G U . A 2
H29A H -0.0937 0.0480 0.6325 0.028 Uiso 0.276(9) 1 calc R . . A 2
C29 C -0.1228(6) 0.1334(5) 0.5825(3) 0.0274(10) Uani 0.724(9) 1 d . U . A 1
H29 H -0.1245 0.0720 0.6132 0.033 Uiso 0.724(9) 1 calc R . . A 1
C30 C -0.1252(5) 0.1253(6) 0.5075(3) 0.0342(12) Uani 0.724(9) 1 d . U . A 1
H30 H -0.1297 0.0586 0.4873 0.041 Uiso 0.724(9) 1 calc R . . A 1
C31 C -0.1208(5) 0.2150(6) 0.4632(3) 0.0429(13) Uani 0.724(9) 1 d . U . A 1
H31 H -0.1224 0.2096 0.4124 0.051 Uiso 0.724(9) 1 calc R . . A 1
C32 C -0.1142(6) 0.3117(5) 0.4919(3) 0.0450(13) Uani 0.724(9) 1 d . U . A 1
H32 H -0.1098 0.3726 0.4609 0.054 Uiso 0.724(9) 1 calc R . . A 1
C33 C -0.1141(5) 0.3210(5) 0.5665(3) 0.0356(11) Uani 0.724(9) 1 d . U . A 1
H33 H -0.1114 0.3882 0.5864 0.043 Uiso 0.724(9) 1 calc R . . A 1
C34 C -0.0643(2) 0.19317(19) 0.96250(13) 0.0175(4) Uani 1 1 d . . . . .
H34 H -0.0378 0.2554 0.9813 0.021 Uiso 1 1 calc R . . . .
C35 C -0.1296(3) 0.1277(2) 1.00742(14) 0.0219(5) Uani 1 1 d . . . . .
H35 H -0.1487 0.1446 1.0562 0.026 Uiso 1 1 calc R . . . .
C36 C -0.1676(3) 0.0358(2) 0.98023(14) 0.0217(5) Uani 1 1 d . . . . .
H36 H -0.2134 -0.0106 1.0104 0.026 Uiso 1 1 calc R . . . .
C37 C -0.1385(2) 0.0126(2) 0.90982(14) 0.0190(5) Uani 1 1 d . . . . .
H37 H -0.1624 -0.0506 0.8912 0.023 Uiso 1 1 calc R . . . .
C38 C -0.0728(2) 0.08325(19) 0.86498(13) 0.0147(4) Uani 1 1 d . . . . .
C39 C -0.1098(2) -0.0093(2) 0.76030(13) 0.0180(5) Uani 1 1 d . . . . .
C40 C -0.0389(3) -0.1054(2) 0.73982(16) 0.0243(5) Uani 1 1 d . . . . .
H40 H 0.0557 -0.1216 0.7483 0.029 Uiso 1 1 calc R . . . .
C41 C -0.1084(3) -0.1777(2) 0.70668(17) 0.0298(6) Uani 1 1 d . . . . .
H41 H -0.0604 -0.2434 0.6925 0.036 Uiso 1 1 calc R . . . .
C42 C -0.2462(3) -0.1552(2) 0.69405(16) 0.0283(6) Uani 1 1 d . . . . .
H42 H -0.2924 -0.2055 0.6717 0.034 Uiso 1 1 calc R . . . .
C43 C -0.3165(3) -0.0594(2) 0.71406(16) 0.0272(6) Uani 1 1 d . . . . .
H43 H -0.4110 -0.0435 0.7052 0.033 Uiso 1 1 calc R . . . .
C44 C -0.2485(3) 0.0139(2) 0.74719(15) 0.0241(5) Uani 1 1 d . . . . .
H44 H -0.2968 0.0798 0.7609 0.029 Uiso 1 1 calc R . . . .
Cl3 Cl 0.55494(18) 0.6440(2) 0.60968(18) 0.0261(6) Uani 0.327(2) 1 d . U . B -4
Cl4 Cl 0.84571(19) 0.5737(2) 0.6296(2) 0.0477(10) Uani 0.327(2) 1 d G U . B -4
C46 C 0.7070(3) 0.5823(8) 0.5711(2) 0.0353(19) Uani 0.327(2) 1 d G U . B -4
H46A H 0.7277 0.6228 0.5265 0.042 Uiso 0.327(2) 1 calc R . . B -4
H46B H 0.6941 0.5099 0.5577 0.042 Uiso 0.327(2) 1 calc R . . B -4
Cl3A Cl 0.84622(18) 0.56073(16) 0.66308(5) 0.0155(14) Uiso 0.1056(17) 1 d . U . C -5
Cl3B Cl 0.84942(16) 0.60510(14) 0.57936(6) 0.023(2) Uiso 0.067(2) 1 d G U . D -9
Cl4A Cl 0.96462(14) 0.53153(13) 0.51825(6) 0.0309(16) Uiso 0.1056(17) 1 d G U . C -5
Cl4B Cl 0.57341(17) 0.63508(15) 0.62358(5) 0.015(3) Uiso 0.067(2) 1 d G U . D -9
C46A C 0.83945(16) 0.60362(14) 0.57171(5) 0.025(4) Uiso 0.1056(17) 1 d G U . C -5
H46C H 0.8510 0.6797 0.5678 0.029 Uiso 0.1056(17) 1 calc R . . C -5
H46D H 0.7488 0.5964 0.5529 0.029 Uiso 0.1056(17) 1 calc R . . C -5
C46B C 0.67257(15) 0.58697(13) 0.55870(5) 0.037(3) Uiso 0.067(2) 1 d G U . D -9
H46E H 0.6452 0.6244 0.5124 0.044 Uiso 0.067(2) 1 calc R . . D -9
H46F H 0.6657 0.5106 0.5545 0.044 Uiso 0.067(2) 1 calc R . . D -9
F6 F 0.50208(16) 0.64117(14) 0.58932(5) 0.0531(14) Uani 0.5 1 d G U . C -3
F7 F 0.47497(13) 0.60144(11) 0.46971(5) 0.0723(16) Uani 0.5 1 d G U . C -3
F8 F 0.67220(14) 0.56003(12) 0.52905(5) 0.090(2) Uani 0.5 1 d G U . C -3
F9 F 0.49470(15) 0.47050(13) 0.56115(3) 0.0526(11) Uani 0.5 1 d G U . C -3
B2 B 0.53019(14) 0.56807(12) 0.53626(4) 0.0414(17) Uani 0.5 1 d G U . C -3
F2 F 0.84478(5) 0.37110(7) 0.07548(4) 0.0284(4) Uani 1 1 d G . . . .
F3 F 0.65321(5) 0.33453(5) 0.02285(3) 0.0382(4) Uani 1 1 d G . . . .
F4 F 0.72753(7) 0.49580(6) 0.00308(4) 0.0339(4) Uani 1 1 d G . . . .
F5 F 0.63955(6) 0.45039(5) 0.11217(3) 0.0365(4) Uani 1 1 d G . . . .
B1 B 0.71429(5) 0.41263(5) 0.05390(4) 0.0204(5) Uani 1 1 d G . . . .
Cl1 Cl 0.38577(5) 0.16110(4) 0.07737(3) 0.03166(15) Uani 1 1 d G . . . .
Cl2 Cl 0.14505(4) 0.31457(5) 0.10148(3) 0.03442(16) Uani 1 1 d G . . . .
C45 C 0.32486(4) 0.29121(4) 0.10286(3) 0.0316(6) Uani 1 1 d G . . . .
H45A H 0.3623 0.3430 0.0694 0.038 Uiso 1 1 calc R . . . .
H45B H 0.3563 0.3016 0.1520 0.038 Uiso 1 1 calc R . . . .

loop_
_atom_site_aniso_label
_atom_site_aniso_U_11
_atom_site_aniso_U_22
_atom_site_aniso_U_33
_atom_site_aniso_U_23
_atom_site_aniso_U_13
_atom_site_aniso_U_12
Ag1 0.02186(13) 0.02661(14) 0.02539(14) -0.01182(11) 0.00787(10) -0.01000(11)
Ru1 0.00817(8) 0.01387(8) 0.01308(9) -0.00034(6) 0.00129(6) -0.00121(6)
Ru2 0.00784(8) 0.01719(9) 0.01205(9) -0.00089(6) -0.00010(6) -0.00227(6)
F1 0.0185(7) 0.0161(7) 0.0196(7) -0.0051(5) 0.0038(5) -0.0045(5)
N1 0.0108(8) 0.0184(9) 0.0138(9) -0.0002(7) -0.0002(7) -0.0021(7)
N2 0.0084(8) 0.0165(9) 0.0142(9) -0.0009(7) -0.0004(7) -0.0014(7)
N3 0.0092(8) 0.0168(9) 0.0187(10) 0.0018(7) -0.0006(7) -0.0023(7)
N4 0.0122(8) 0.0218(10) 0.0116(9) 0.0013(7) 0.0005(7) -0.0033(7)
N5 0.0098(8) 0.0185(10) 0.0222(10) 0.0017(8) 0.0012(7) -0.0001(7)
N6 0.0107(9) 0.0283(11) 0.0188(10) 0.0003(8) -0.0042(7) -0.0012(8)
N7 0.0117(8) 0.0148(9) 0.0169(9) 0.0008(7) 0.0020(7) -0.0017(7)
N8 0.0096(8) 0.0178(9) 0.0193(10) -0.0019(8) 0.0021(7) -0.0038(7)
C1 0.0147(10) 0.0214(12) 0.0167(11) -0.0030(9) -0.0003(8) -0.0033(9)
C2 0.0158(11) 0.0280(13) 0.0224(12) -0.0045(10) -0.0046(9) -0.0069(10)
C3 0.0123(10) 0.0300(14) 0.0243(13) -0.0001(10) -0.0050(9) -0.0026(10)
C4 0.0106(10) 0.0213(12) 0.0230(12) -0.0006(9) -0.0021(9) 0.0000(9)
C5 0.0097(9) 0.0174(10) 0.0136(10) 0.0015(8) 0.0010(8) -0.0024(8)
C6 0.0097(9) 0.0170(11) 0.0201(11) -0.0007(9) 0.0004(8) -0.0041(8)
C7 0.0166(11) 0.0213(12) 0.0226(12) 0.0024(10) -0.0001(9) -0.0058(9)
C8 0.0242(12) 0.0177(12) 0.0349(15) 0.0060(11) -0.0061(11) -0.0076(10)
C9 0.0276(13) 0.0165(12) 0.0417(17) -0.0054(11) -0.0067(12) -0.0062(10)
C10 0.0239(13) 0.0244(13) 0.0316(15) -0.0100(11) -0.0045(11) -0.0055(11)
C11 0.0185(11) 0.0207(12) 0.0196(12) -0.0026(9) -0.0032(9) -0.0039(9)
C12 0.0164(11) 0.0178(11) 0.0256(13) 0.0002(10) 0.0011(9) -0.0019(9)
C13 0.0210(12) 0.0189(12) 0.0314(14) 0.0036(10) 0.0010(10) -0.0047(10)
C14 0.0158(11) 0.0247(13) 0.0276(13) 0.0098(10) -0.0046(9) -0.0055(10)
C15 0.0146(10) 0.0268(13) 0.0174(11) 0.0064(10) -0.0016(9) -0.0039(9)
C16 0.0090(9) 0.0212(11) 0.0156(11) 0.0032(9) -0.0026(8) -0.0025(8)
C17 0.0182(11) 0.0221(12) 0.0127(10) 0.0020(9) 0.0032(8) -0.0047(9)
C18 0.0297(14) 0.0324(15) 0.0162(12) -0.0011(10) 0.0005(10) -0.0080(11)
C19 0.0484(19) 0.0368(16) 0.0192(14) -0.0080(12) 0.0084(12) -0.0090(14)
C20 0.0418(17) 0.0332(16) 0.0346(17) -0.0087(13) 0.0228(14) -0.0058(14)
C21 0.0225(13) 0.0416(17) 0.0366(17) -0.0046(13) 0.0122(12) -0.0025(12)
C22 0.0177(11) 0.0354(15) 0.0223(13) -0.0021(11) 0.0044(10) -0.0043(11)
C23 0.0131(10) 0.0237(13) 0.0299(14) -0.0009(10) 0.0052(9) -0.0010(9)
C24 0.0129(11) 0.0305(15) 0.0493(19) -0.0029(13) 0.0057(11) 0.0037(10)
C25 0.0116(11) 0.0462(19) 0.055(2) -0.0020(16) -0.0054(12) 0.0056(12)
C26 0.0146(12) 0.0487(19) 0.0390(17) -0.0028(14) -0.0104(11) 0.0047(12)
C27 0.0116(10) 0.0272(13) 0.0253(13) 0.0007(10) -0.0018(9) -0.0016(9)
C28 0.0123(18) 0.036(2) 0.0191(18) -0.0012(17) -0.0040(15) -0.0008(17)
C28A 0.013(4) 0.045(5) 0.020(4) 0.008(4) -0.004(3) -0.004(4)
C33A 0.035(4) 0.051(4) 0.030(4) 0.007(4) -0.009(4) -0.006(4)
C32A 0.043(4) 0.064(5) 0.026(4) 0.010(4) -0.013(4) -0.007(4)
C31A 0.032(4) 0.062(5) 0.024(4) 0.000(4) -0.009(4) -0.009(4)
C30A 0.016(3) 0.052(5) 0.023(5) -0.002(4) -0.004(4) -0.004(4)
C29A 0.014(3) 0.042(5) 0.014(4) -0.004(4) 0.000(3) -0.004(4)
C29 0.0137(17) 0.046(3) 0.022(2) -0.002(2) -0.0013(16) -0.0004(19)
C30 0.0231(18) 0.057(3) 0.022(3) -0.011(2) -0.0040(18) -0.001(2)
C31 0.033(2) 0.076(4) 0.020(2) 0.002(2) -0.0107(17) -0.009(2)
C32 0.040(3) 0.067(3) 0.027(2) 0.014(2) -0.0131(19) -0.008(2)
C33 0.030(2) 0.049(3) 0.028(2) 0.0111(19) -0.0101(17) -0.007(2)
C34 0.0187(11) 0.0169(11) 0.0168(11) -0.0004(9) 0.0026(9) -0.0019(9)
C35 0.0236(12) 0.0233(12) 0.0177(12) 0.0020(10) 0.0074(9) -0.0008(10)
C36 0.0196(11) 0.0221(12) 0.0229(13) 0.0063(10) 0.0047(9) -0.0039(10)
C37 0.0162(10) 0.0175(11) 0.0237(12) 0.0018(9) 0.0023(9) -0.0054(9)
C38 0.0089(9) 0.0172(11) 0.0179(11) -0.0004(9) 0.0004(8) -0.0018(8)
C39 0.0129(10) 0.0221(12) 0.0200(12) -0.0023(9) 0.0018(8) -0.0055(9)
C40 0.0147(11) 0.0240(13) 0.0345(15) -0.0066(11) -0.0005(10) -0.0024(10)
C41 0.0236(13) 0.0274(14) 0.0397(17) -0.0127(12) 0.0003(12) -0.0046(11)
C42 0.0257(13) 0.0341(15) 0.0280(14) -0.0076(12) 0.0004(11) -0.0127(12)
C43 0.0135(11) 0.0361(15) 0.0338(15) -0.0059(12) -0.0010(10) -0.0081(11)
C44 0.0130(11) 0.0284(14) 0.0315(14) -0.0075(11) 0.0013(10) -0.0038(10)
Cl3 0.0165(9) 0.0262(12) 0.0363(13) -0.0115(9) 0.0031(10) -0.0024(8)
Cl4 0.0208(10) 0.0336(13) 0.094(3) -0.0415(15) 0.0067(11) -0.0097(9)
C46 0.038(4) 0.027(4) 0.039(4) -0.009(3) 0.016(3) 0.002(3)
F6 0.080(4) 0.036(2) 0.047(3) -0.024(2) 0.038(3) -0.018(3)
F7 0.123(5) 0.041(3) 0.057(3) 0.008(2) -0.018(3) -0.027(3)
F8 0.054(3) 0.085(4) 0.116(5) 0.045(4) 0.053(3) 0.019(3)
F9 0.069(3) 0.038(2) 0.051(3) 0.007(2) 0.021(2) -0.016(2)
B2 0.050(4) 0.030(3) 0.042(4) 0.003(3) 0.018(3) 0.002(3)
F2 0.0143(7) 0.0354(9) 0.0353(9) -0.0116(7) -0.0030(6) 0.0010(6)
F3 0.0328(9) 0.0261(9) 0.0579(12) -0.0018(8) -0.0223(9) -0.0091(7)
F4 0.0416(10) 0.0280(9) 0.0327(9) 0.0042(7) 0.0043(8) -0.0087(8)
F5 0.0288(9) 0.0375(10) 0.0383(10) 0.0016(8) 0.0150(8) 0.0095(8)
B1 0.0137(11) 0.0203(13) 0.0275(15) -0.0014(11) 0.0014(10) -0.0029(10)
Cl1 0.0283(3) 0.0257(3) 0.0416(4) 0.0056(3) -0.0053(3) -0.0075(3)
Cl2 0.0238(3) 0.0373(4) 0.0417(4) 0.0074(3) -0.0026(3) -0.0047(3)
C45 0.0226(13) 0.0304(15) 0.0429(18) -0.0003(13) -0.0074(12) -0.0067(11)

loop_
_atom_type_symbol
_atom_type_description
_atom_type_scat_dispersion_real
_atom_type_scat_dispersion_imag
_atom_type_scat_source
C C 0.0033 0.0016 'International Tables Vol C Tables 4.2.6.8 and 6.1.1.4'
H H 0.0000 0.0000 'International Tables Vol C Tables 4.2.6.8 and 6.1.1.4'
Ag Ag -0.8971 1.1015 'International Tables Vol C Tables 4.2.6.8 and 6.1.1.4'
B B 0.0013 0.0007 'International Tables Vol C Tables 4.2.6.8 and 6.1.1.4'
Cl Cl 0.1484 0.1585 'International Tables Vol C Tables 4.2.6.8 and 6.1.1.4'
F F 0.0171 0.0103 'International Tables Vol C Tables 4.2.6.8 and 6.1.1.4'
N N 0.0061 0.0033 'International Tables Vol C Tables 4.2.6.8 and 6.1.1.4'
Ru Ru -1.2594 0.8363 'International Tables Vol C Tables 4.2.6.8 and 6.1.1.4'

loop_
_geom_angle_atom_site_label_1
_geom_angle_atom_site_label_2
_geom_angle_atom_site_label_3
_geom_angle
_geom_angle_site_symmetry_3
F1 Ag1 F1 180.00(7) 2_567
F1 Ru1 Ru2 179.15(4) .
F1 Ru1 N1 90.76(7) .
F1 Ru1 N3 90.14(7) .
F1 Ru1 N5 91.47(7) .
F1 Ru1 N7 90.08(7) .
N1 Ru1 Ru2 88.45(6) .
N3 Ru1 Ru2 90.13(6) .
N3 Ru1 N1 87.38(8) .
N3 Ru1 N5 90.07(8) .
N3 Ru1 N7 179.24(8) .
N5 Ru1 Ru2 89.34(6) .
N5 Ru1 N1 176.62(8) .
N7 Ru1 Ru2 89.66(6) .
N7 Ru1 N1 93.34(8) .
N7 Ru1 N5 89.20(8) .
N2 Ru2 Ru1 90.84(6) .
N4 Ru2 Ru1 89.45(6) .
N4 Ru2 N2 89.11(8) .
N6 Ru2 Ru1 90.14(6) .
N6 Ru2 N2 178.62(8) .
N6 Ru2 N4 89.93(8) .
N6 Ru2 N8 90.69(8) .
N8 Ru2 Ru1 90.25(6) .
N8 Ru2 N2 90.27(8) .
N8 Ru2 N4 179.31(8) .
Ru1 F1 Ag1 175.79(8) .
C1 N1 Ru1 119.55(16) .
C1 N1 C5 119.6(2) .
C5 N1 Ru1 120.74(15) .
C5 N2 Ru2 119.97(15) .
C5 N2 C6 119.77(19) .
C6 N2 Ru2 120.20(15) .
C12 N3 Ru1 120.62(17) .
C12 N3 C16 119.7(2) .
C16 N3 Ru1 119.19(16) .
C16 N4 Ru2 121.95(15) .
C16 N4 C17 117.95(19) .
C17 N4 Ru2 119.21(16) .
C23 N5 Ru1 120.32(18) .
C23 N5 C27 119.9(2) .
C27 N5 Ru1 119.64(16) .
C27 N6 Ru2 121.91(17) .
C27 N6 C28 119.8(3) .
C27 N6 C28A 121.6(6) .
C28 N6 Ru2 116.7(3) .
C28A N6 Ru2 116.5(6) .
C34 N7 Ru1 120.58(16) .
C34 N7 C38 119.1(2) .
C38 N7 Ru1 119.70(16) .
C38 N8 Ru2 121.69(15) .
C38 N8 C39 117.02(19) .
C39 N8 Ru2 120.43(16) .
N1 C1 C2 122.6(2) .
C1 C2 C3 118.3(2) .
C4 C3 C2 120.2(2) .
C3 C4 C5 119.5(2) .
N1 C5 N2 116.17(19) .
N1 C5 C4 119.7(2) .
N2 C5 C4 124.0(2) .
C7 C6 N2 120.0(2) .
C7 C6 C11 119.3(2) .
C11 C6 N2 120.6(2) .
C8 C7 C6 120.3(2) .
C9 C8 C7 120.3(3) .
C8 C9 C10 119.9(3) .
C9 C10 C11 120.3(3) .
C10 C11 C6 119.9(2) .
N3 C12 C13 122.4(2) .
C12 C13 C14 118.7(3) .
C15 C14 C13 119.8(2) .
C14 C15 C16 119.7(2) .
N3 C16 C15 119.7(2) .
N4 C16 N3 116.5(2) .
N4 C16 C15 123.9(2) .
C18 C17 N4 121.1(2) .
C18 C17 C22 119.9(2) .
C22 C17 N4 119.0(2) .
C17 C18 C19 119.1(3) .
C20 C19 C18 120.9(3) .
C19 C20 C21 119.9(3) .
C20 C21 C22 120.1(3) .
C21 C22 C17 120.0(3) .
N5 C23 C24 122.0(3) .
C23 C24 C25 118.5(3) .
C26 C25 C24 120.4(3) .
C25 C26 C27 119.3(3) .
N5 C27 C26 119.9(2) .
N6 C27 N5 116.1(2) .
N6 C27 C26 124.1(3) .
C29 C28 N6 119.4(5) .
C29 C28 C33 120.1(4) .
C33 C28 N6 120.5(4) .
N6 C28A C33A 115.8(7) .
N6 C28A C29A 123.6(7) .
C33A C28A C29A 120.0 .
C28A C33A C32A 120.0 .
C31A C32A C33A 120.0 .
C32A C31A C30A 120.0 .
C31A C30A C29A 120.0 .
C30A C29A C28A 120.0 .
C28 C29 C30 120.0(5) .
C31 C30 C29 119.6(5) .
C32 C31 C30 120.6(4) .
C31 C32 C33 120.2(5) .
C32 C33 C28 119.5(5) .
N7 C34 C35 122.8(2) .
C34 C35 C36 118.8(2) .
C37 C36 C35 119.7(2) .
C36 C37 C38 119.7(2) .
N7 C38 C37 119.9(2) .
N8 C38 N7 116.5(2) .
N8 C38 C37 123.6(2) .
C40 C39 N8 121.4(2) .
C40 C39 C44 120.0(2) .
C44 C39 N8 118.6(2) .
C39 C40 C41 119.2(2) .
C42 C41 C40 121.0(3) .
C43 C42 C41 119.8(3) .
C42 C43 C44 119.9(2) .
C43 C44 C39 120.1(3) .
Cl3 C46 Cl4 112.9 .
Cl3A C46A Cl4A 112.9 .
Cl4B C46B Cl3B 108.5 .
F6 B2 F7 114.3 .
F6 B2 F8 102.6 .
F6 B2 F9 109.4 .
F7 B2 F8 107.7 .
F7 B2 F9 113.0 .
F9 B2 F8 109.2 .
F2 B1 F4 107.1 .
F3 B1 F2 109.6 .
F3 B1 F4 110.1 .
F5 B1 F2 109.7 .
F5 B1 F3 110.2 .
F5 B1 F4 110.1 .
Cl1 C45 Cl2 111.1 .

loop_
_geom_bond_atom_site_label_1
_geom_bond_atom_site_label_2
_geom_bond_distance
_geom_bond_site_symmetry_2
Ag1 F1 2.2740(14) .
Ag1 F1 2.2740(14) 2_567
Ru1 Ru2 2.2835(3) .
Ru1 F1 2.0541(14) .
Ru1 N1 2.0683(19) .
Ru1 N3 2.056(2) .
Ru1 N5 2.064(2) .
Ru1 N7 2.0590(19) .
Ru2 N2 2.0203(19) .
Ru2 N4 2.0189(19) .
Ru2 N6 2.007(2) .
Ru2 N8 2.0157(19) .
N1 C1 1.359(3) .
N1 C5 1.361(3) .
N2 C5 1.365(3) .
N2 C6 1.417(3) .
N3 C12 1.353(3) .
N3 C16 1.362(3) .
N4 C16 1.358(3) .
N4 C17 1.429(3) .
N5 C23 1.356(3) .
N5 C27 1.362(3) .
N6 C27 1.359(3) .
N6 C28 1.451(5) .
N6 C28A 1.377(8) .
N7 C34 1.354(3) .
N7 C38 1.367(3) .
N8 C38 1.356(3) .
N8 C39 1.430(3) .
C1 C2 1.371(3) .
C2 C3 1.397(4) .
C3 C4 1.370(3) .
C4 C5 1.417(3) .
C6 C7 1.391(3) .
C6 C11 1.396(3) .
C7 C8 1.390(4) .
C8 C9 1.380(4) .
C9 C10 1.386(4) .
C10 C11 1.391(4) .
C12 C13 1.371(3) .
C13 C14 1.395(4) .
C14 C15 1.371(4) .
C15 C16 1.416(3) .
C17 C18 1.388(4) .
C17 C22 1.393(3) .
C18 C19 1.394(4) .
C19 C20 1.374(5) .
C20 C21 1.379(5) .
C21 C22 1.387(4) .
C23 C24 1.376(4) .
C24 C25 1.398(5) .
C25 C26 1.363(5) .
C26 C27 1.417(4) .
C28 C29 1.379(7) .
C28 C33 1.396(7) .
C28A C33A 1.3900 .
C28A C29A 1.3900 .
C33A C32A 1.3900 .
C32A C31A 1.3900 .
C31A C30A 1.3900 .
C30A C29A 1.3900 .
C29 C30 1.401(7) .
C30 C31 1.383(8) .
C31 C32 1.372(8) .
C32 C33 1.395(7) .
C34 C35 1.369(3) .
C35 C36 1.394(4) .
C36 C37 1.370(4) .
C37 C38 1.414(3) .
C39 C40 1.391(4) .
C39 C44 1.395(3) .
C40 C41 1.392(4) .
C41 C42 1.384(4) .
C42 C43 1.383(4) .
C43 C44 1.392(4) .
Cl3 C46 1.7601 .
Cl4 C46 1.7605 .
Cl3A C46A 1.7598 .
Cl3B C46B 1.8528 .
Cl4A C46A 1.7601 .
Cl4B C46B 1.6289 .
F6 B2 1.3832 .
F7 B2 1.3885 .
F8 B2 1.4054 .
F9 B2 1.3930 .
F2 B1 1.3926 .
F3 B1 1.3836 .
F4 B1 1.4049 .
F5 B1 1.3681 .
Cl1 C45 1.7657 .
Cl2 C45 1.7721 .
